data_2102526
loop_
_publ_author_name
'Prof. Clemente Dore Augusto'
'Prof. Marzotto Armando'

_publ_section_title
;
 30 Space-group corrections: two examples of false polymorphism and one
 of incorrect interpretation of the fine details of an IR spectrum
;
_journal_issue 3
_journal_name_full 'Acta Crystallographica Section B'
_journal_page_first 287
_journal_page_last 292
_journal_paper_doi 10.1107/S0108768104006391
_journal_volume 60
_journal_year 2004
_chemical_formula_moiety 'C10 H24 Cl2 Mg2 O8, C10 H20 Mg O6, 4(Cl)'
_chemical_formula_structural '(C10 H24 Cl2 Mg2 O8 2+) , (C10 H20 Mg O6 2+), and 4(Cl-)'
_chemical_formula_sum 'C20 H44 Cl6 Mg3 O14'
_chemical_formula_weight 794.18
_chemical_name_systematic
;bis((mu!2$-Chloro)-diaqua-(2,4-pentanedione-O,O')-magnesium)
 diaqua-bis(2,4-pe ntanedione-O,O')-magnesium dichloride
;
_space_group_IT_number 53
_symmetry_cell_setting orthorhombic
_symmetry_space_group_name_Hall '-P 2ac 2'
_symmetry_space_group_name_H-M 'P m n a'
_atom_sites_solution_hydrogens geom
_atom_sites_solution_primary direct
_atom_sites_solution_secondary difmap
_cell_angle_alpha 90
_cell_angle_beta 90
_cell_angle_gamma 90
_cell_formula_units_Z 2
_cell_length_a 13.303(3)
_cell_length_b 7.835(2)
_cell_length_c 18.169(4)
_cell_measurement_temperature 0
_cell_volume 1893.7(8)
_computing_structure_refinement 'SHELXL-97 (Sheldrick, 1997)'
_computing_structure_solution 'SHELXS-97 (Sheldrick, 1990)'
_diffrn_ambient_temperature 293(2)
_diffrn_radiation_source 'fine-focus sealed tube'
_diffrn_radiation_type MoK\a
_diffrn_radiation_wavelength 0.71070
_diffrn_reflns_av_R_equivalents 0.2739
_diffrn_reflns_av_sigmaI/netI 0.1226
_diffrn_reflns_limit_h_max 13
_diffrn_reflns_limit_h_min -13
_diffrn_reflns_limit_k_max 8
_diffrn_reflns_limit_k_min -8
_diffrn_reflns_limit_l_max 18
_diffrn_reflns_limit_l_min -18
_diffrn_reflns_number 16258
_diffrn_reflns_theta_max 37.83
_diffrn_reflns_theta_min 1.90
_exptl_absorpt_coefficient_mu 0.554
_exptl_absorpt_correction_type ' ?               '
_exptl_crystal_colour ' ?               '
_exptl_crystal_density_diffrn 1.315
_exptl_crystal_density_method 'nt Measured'
_exptl_crystal_description ' ?               '
_exptl_crystal_F_000 740
_refine_ls_extinction_method nne
_refine_ls_goodness_of_fit_ref 2.650
_refine_ls_hydrogen_treatment mixed
_refine_ls_matrix_type full
_refine_ls_number_parameters 54
_refine_ls_number_reflns 2204
_refine_ls_number_restraints 0
_refine_ls_restrained_S_all 2.650
_refine_ls_R_factor_all 0.1660
_refine_ls_R_factor_gt 0.1290
_refine_ls_shift/su_max 0.593
_refine_ls_shift/su_mean 0.147
_refine_ls_structure_factor_coef Fsqd
_refine_ls_weighting_details 'calc w=1/[\s^2^(Fo^2^)+(0.1000P)^2^+0.0000P] where P=(Fo^2^+2Fc^2^)/3'
_refine_ls_weighting_scheme calc
_refine_ls_wR_factor_gt 0.4471
_refine_ls_wR_factor_ref 0.4726
_reflns_number_gt 1626
_reflns_number_total 2204
_reflns_threshold_expression >2sigma(I)
_cod_data_source_file bs0022.cif
_cod_data_source_block 18
_cod_depositor_comments
;
The following automatic conversions were performed:
'_symmetry_cell_setting' value 'Orthorhombic' changed to 'orthorhombic'
according to '/home/saulius/struct/CIF-dictionaries/cif_core.dic'
dictionary named 'cif_core.dic' version 2.4.1 from 2010-06-29.

Automatic conversion script
Id: cif_fix_enum 1527 2010-12-29 10:47:43Z saulius 

The following automatic conversions were performed:

'_symmetry_cell_setting' value 'Orthorhombic' changed to
'orthorhombic' according to
/home/saulius/struct/CIF-dictionaries/cif_core.dic dictionary named
'cif_core.dic' version 2.4.1 from 2010-06-29.

Automatic conversion script
Id: cif_fix_values 1715 2011-07-08 13:25:40Z adriana 
;
_cod_database_code 2102526

loop_
_symmetry_equiv_pos_as_xyz
x,y,z
1/2-x,-y,1/2+z
x,-y,-z
1/2-x,y,1/2-z
-x,-y,-z
1/2+x,y,1/2-z
-x,y,z
1/2+x,-y,1/2+z

loop_
_atom_site_label
_atom_site_fract_x
_atom_site_fract_y
_atom_site_fract_z
_atom_site_U_iso_or_equiv
_atom_site_thermal_displace_type
_atom_site_occupancy
_atom_site_type_symbol
Mg2 0.5 0.5 0 0.02 Uiso 1 Mg
O5 0.5 0.7546 0.0239 0.02 Uiso 1 O
O6 0.3832 0.4603 0.0739 0.02 Uiso 1 O
C6 0.29165 0.45435 0.0674 0.02 Uiso 1 C
C7 0.2381 0.5 0 0.02 Uiso 1 C
C9 0.22835 0.406 0.13295 0.02 Uiso 1 C
Cl1 0 1.20660 0.0285 0.02 Uiso 1 Cl
Mg1 0 0.9315 0.09570 0.02 Uiso 1 Mg
O1 0.15235 0.91845 0.1063 0.02 Uiso 1 O
O3 0 0.6986 0.15360 0.02 Uiso 1 O
O4 0 1.0335 0.2026 0.02 Uiso 1 O
C1 0 0.66110 0.2177 0.02 Uiso 1 C
C2 0 0.7871 0.279 0.02 Uiso 1 C
C3 0 0.9693 0.2639 0.02 Uiso 1 C
C4 0 0.4783 0.2428 0.02 Uiso 1 C
C5 0 1.0782 0.3334 0.02 Uiso 1 C
Cl2 0.25 0.79650 0.25 0.02 Uiso 1 Cl
Cl3 0.32480 0 0 0.02 Uiso 1 Cl

loop_
_atom_type_symbol
_atom_type_description
_atom_type_scat_dispersion_real
_atom_type_scat_dispersion_imag
_atom_type_scat_source
O O 0.0106 0.0060 'International Tables Vol C Tables 4.2.6.8 and 6.1.1.4'
Mg Mg 0.0486 0.0363 'International Tables Vol C Tables 4.2.6.8 and 6.1.1.4'
Cl Cl 0.1484 0.1585 'International Tables Vol C Tables 4.2.6.8 and 6.1.1.4'
C C 0.0033 0.0016 'International Tables Vol C Tables 4.2.6.8 and 6.1.1.4'

loop_
_geom_angle_atom_site_label_1
_geom_angle_atom_site_label_2
_geom_angle_atom_site_label_3
_geom_angle_site_symmetry_1
_geom_angle_site_symmetry_3
_geom_angle
_geom_angle_publ_flag
O5 Mg2 O6 . . 90.51 y
O5 Mg2 O5 . 3_565 180 y
O5 Mg2 O6 . 3_565 89.49 y
O5 Mg2 O6 . 5_665 89.49 y
O5 Mg2 O6 . 7_655 90.51 y
O5 Mg2 O6 3_565 . 89.49 y
O6 Mg2 O6 . 3_565 83.15 y
O6 Mg2 O6 . 5_665 180 y
O6 Mg2 O6 . 7_655 96.85 y
O5 Mg2 O6 3_565 3_565 90.51 y
O5 Mg2 O6 3_565 5_665 90.51 y
O5 Mg2 O6 3_565 7_655 89.49 y
O6 Mg2 O6 3_565 5_665 96.85 y
O6 Mg2 O6 3_565 7_655 180 y
O6 Mg2 O6 5_665 7_655 83.15 y
Cl1 Mg1 O4 . . 97.16 y
Cl1 Mg1 O1 . 7_555 95.18 y
O1 Mg1 O3 . . 84.8 y
O1 Mg1 O4 . . 86.08 y
O1 Mg1 O1 . 7_555 167.72 y
Cl1 Mg1 O1 . . 95.18 y
Cl1 Mg1 O3 . . 179.57 y
O1 Mg1 O4 7_555 . 86.08 y
O3 Mg1 O4 . . 82.4 y
O1 Mg1 O3 7_555 . 84.8 y
Mg2 O6 C6 . . 133.43 y
Mg1 O3 C1 . . 134.12 y
Mg1 O4 C3 . . 133.33 y
C7 C6 C9 . . 116.84 n
O6 C6 C9 . . 119.28 y
O6 C6 C7 . . 123.81 y
C6 C7 C6 . 3_565 121.64 n
O3 C1 C2 . . 124.29 y
O3 C1 C4 . . 121.82 y
C2 C1 C4 . . 113.89 n
C1 C2 C3 . . 120.67 n
O4 C3 C2 . . 125.18 y
O4 C3 C5 . . 121.65 y
C2 C3 C5 . . 113.17 n

loop_
_geom_bond_atom_site_label_1
_geom_bond_atom_site_label_2
_geom_bond_site_symmetry_2
_geom_bond_distance
_geom_bond_publ_flag
Cl1 Mg1 . 2.4772(6) y
Mg2 O6 . 2.077 y
Mg2 O5 3_565 2.0415(5) y
Mg2 O5 . 2.0415(5) y
Mg1 O1 . 2.0384 y
Mg1 O3 . 2.1063(5) y
Mg1 O4 . 2.1003(5) y
O6 C6 . 1.2245 y
O3 C1 . 1.2011(3) y
O4 C3 . 1.2221(3) y
C6 C9 . 1.507 n
C6 C7 . 1.4612 n
C1 C2 . 1.4883(4) n
C1 C4 . 1.5031(4) n
C2 C3 . 1.4537(4) n
C3 C5 . 1.5240(4) n

loop_
_geom_contact_atom_site_label_1
_geom_contact_atom_site_label_2
_geom_contact_distance
_geom_contact_site_symmetry_2
_geom_contact_publ_flag
Cl1 Cl1 3.3990(9) 3_575 n
Cl1 Mg1 2.5026(6) 3_575 n
Cl1 O1 3.3266 3_575 n
Cl1 O3 3.3909(9) 3_575 n
Cl1 Cl1 3.3990(9) 5_575 n
Cl1 Mg1 2.5026(6) 5_575 n
Cl1 O1 3.3266 5_575 n
Cl1 O3 3.3909(9) 5_575 n
Cl1 O1 3.347 7_555 n
Cl1 O1 3.347 . n
Cl1 O4 3.4417(9) . n
Cl2 C3 3.5996(9) 6_555 n
Cl2 C3 3.5996(9) . n
Cl2 C1 3.5398(9) . n
Cl2 C2 3.3680(9) . n
Cl2 C1 3.5398(9) . n
Cl2 C2 3.3680(9) . n
Cl2 C3 3.5996(9) . n
Cl2 O1 3.0687 4_555 n
Cl2 C1 3.5398(9) 4_555 n
Cl2 C2 3.3680(9) 4_555 n
Cl2 C3 3.5996(9) 4_555 n
Cl2 C1 3.5398(9) 6_555 n
Cl2 C2 3.3680(9) 6_555 n
Cl2 O1 3.0687 . n
Cl3 O1 3.0662 3_565 n
Cl3 O5 3.0525(8) 3_565 n
Cl3 O5 3.0525(8) 3_565 n
Cl3 O5 3.0525(8) 7_645 n
Cl3 O5 3.0525(8) 1_545 n
Cl3 O1 3.0662 1_545 n
Mg1 Cl1 2.5026(6) 3_575 n
Mg1 Cl1 2.5026(6) 5_575 n
Mg1 Mg1 3.6394(9) 5_575 n
Mg1 Mg1 3.6394(9) 3_575 n
O1 Cl2 3.0687 . n
O1 Cl1 3.347 . n
O1 O4 2.8252 . n
O1 Cl3 3.0662 1_565 n
O1 Cl1 3.3266 5_575 n
O1 Cl2 3.0687 4_555 n
O1 Cl1 3.3266 3_575 n
O1 Cl3 3.0662 3_565 n
O1 O3 2.7952 . n
O3 O1 2.7952 . n
O3 Cl1 3.3909(9) 5_575 n
O3 Cl1 3.3909(9) 3_575 n
O3 O4 2.7709(7) . n
O3 O1 2.7952 7_555 n
O4 O3 2.7709(7) . n
O4 O1 2.8252 . n
O4 O1 2.8252 7_555 n
O4 Cl1 3.4417(9) . n
O5 O6 2.8994 5_665 n
O5 O6 2.8994 3_565 n
O5 Cl3 3.0525(8) 5_665 n
O5 Cl3 3.0525(8) 1_565 n
O5 O6 2.9251 . n
O5 Cl3 3.0525(8) 3_565 n
O5 O6 2.9251 7_655 n
O5 Cl3 3.0525(8) 7_665 n
O6 O6 3.1076 7_655 n
O6 O5 2.8994 3_565 n
O6 O5 2.9251 . n
O6 O5 2.8994 3_565 n
O6 O6 2.7565 3_565 n
C1 Cl2 3.5398(9) 7_555 n
C1 Cl2 3.5398(9) . n
C1 Cl2 3.5398(9) 4_555 n
C1 Cl2 3.5398(9) 6_455 n
C2 Cl2 3.3680(9) 6_455 n
C2 Cl2 3.3680(9) 7_555 n
C2 Cl2 3.3680(9) 4_555 n
C2 Cl2 3.3680(9) . n
C3 Cl2 3.5996(9) . n
C3 Cl2 3.5996(9) 6_455 n
C3 Cl2 3.5996(9) 7_555 n
C3 Cl2 3.5996(9) 4_555 n
C4 C5 3.5407(9) 7_545 n
C4 C5 3.5407(9) 1_545 n
C5 C4 3.5407(9) 7_565 n
C5 C4 3.5407(9) 1_565 n

loop_
_geom_torsion_atom_site_label_1
_geom_torsion_atom_site_label_2
_geom_torsion_atom_site_label_3
_geom_torsion_atom_site_label_4
_geom_torsion_site_symmetry_1
_geom_torsion_site_symmetry_4
_geom_torsion
_geom_torsion_publ_flag
O5 Mg2 O6 C6 . . 94.08 n
O5 Mg2 O6 C6 3_565 . -85.92 n
O6 Mg2 O6 C6 3_565 . 4.65 n
O6 Mg2 O6 C6 7_655 . -175.35 n
O1 Mg1 O4 C3 . . -85.27 n
O3 Mg1 O4 C3 . . 0 n
O4 Mg1 O3 C1 . . 0 n
Cl1 Mg1 O4 C3 . . 180 n
O1 Mg1 O3 C1 . . 86.73 n
Mg2 O6 C6 C9 . . 174.32 n
Mg2 O6 C6 C7 . . -8.88 n
Mg1 O3 C1 C4 . . 180 n
Mg1 O3 C1 C2 . . 0 n
Mg1 O4 C3 C5 . . -180.00 n
Mg1 O4 C3 C2 . . 0 n
C9 C6 C7 C6 . 3_565 -178.73 n
O6 C6 C7 C6 . 3_565 4.39 n
O3 C1 C2 C3 . . 0 n
C4 C1 C2 C3 . . -180.00 n
C1 C2 C3 C5 . . 180 n
C1 C2 C3 O4 . . 0 n
